data_7105375
loop_
_publ_author_name
'Xu, Zhen-Jiang'
'Zhu, Di'
'Zeng, Xiaofei'
'Wang, Fei'
'Tan, Bin'
'Hou, Yuxuan'
'Lv, Yunbo'
'Zhong, Guofu'

_publ_section_title
;
 Diastereoselective HOTf-catalyzed three-component one-pot 1,3-dipolar
 cycloaddition of alpha-diazo ester, nitrosobenzene and
 electron-deficient alkene.
;
_journal_issue 14
_journal_name_full 'Chemical communications (Cambridge, England)'
_journal_page_first 2504
_journal_page_last 2506
_journal_paper_doi 10.1039/b924575h
_journal_volume 46
_journal_year 2010
_chemical_absolute_configuration unk
_chemical_formula_moiety 'C25 H22 N2 O6'
_chemical_formula_sum 'C25 H22 N2 O6'
_chemical_formula_weight 446.45
_chemical_name_systematic
;

?

;
_space_group_IT_number 19
_symmetry_cell_setting orthorhombic
_symmetry_space_group_name_Hall 'P 2ac 2ab'
_symmetry_space_group_name_H-M 'P 21 21 21'
_atom_sites_solution_hydrogens geom
_atom_sites_solution_primary direct
_atom_sites_solution_secondary difmap
_audit_creation_method SHELXL-97
_cell_angle_alpha 90.00
_cell_angle_beta 90.00
_cell_angle_gamma 90.00
_cell_formula_units_Z 4
_cell_length_a 8.8851(3)
_cell_length_b 12.8368(5)
_cell_length_c 19.7416(9)
_cell_measurement_reflns_used 2916
_cell_measurement_temperature 296(2)
_cell_measurement_theta_max 21.47
_cell_measurement_theta_min 2.51
_cell_volume 2251.65(15)
_computing_cell_refinement 'Bruker SMART'
_computing_data_collection 'Bruker SMART'
_computing_data_reduction 'Bruker SAINT'
_computing_molecular_graphics 'Bruker SHELXTL'
_computing_publication_material 'Bruker SHELXTL'
_computing_structure_refinement 'SHELXL-97 (Sheldrick, 1997)'
_computing_structure_solution 'SHELXS-97 (Sheldrick, 1990)'
_diffrn_ambient_temperature 296(2)
_diffrn_measured_fraction_theta_full 0.981
_diffrn_measured_fraction_theta_max 0.981
_diffrn_measurement_device_type 'CCD area detector'
_diffrn_measurement_method 'phi and omega scans'
_diffrn_radiation_monochromator graphite
_diffrn_radiation_source 'fine-focus sealed tube'
_diffrn_radiation_type MoK\a
_diffrn_radiation_wavelength 0.71073
_diffrn_reflns_av_R_equivalents 0.0394
_diffrn_reflns_av_sigmaI/netI 0.0312
_diffrn_reflns_limit_h_max 10
_diffrn_reflns_limit_h_min -10
_diffrn_reflns_limit_k_max 15
_diffrn_reflns_limit_k_min -15
_diffrn_reflns_limit_l_max 23
_diffrn_reflns_limit_l_min -23
_diffrn_reflns_number 13265
_diffrn_reflns_theta_full 25.00
_diffrn_reflns_theta_max 25.00
_diffrn_reflns_theta_min 1.89
_exptl_absorpt_coefficient_mu 0.095
_exptl_absorpt_correction_T_max 0.9887
_exptl_absorpt_correction_T_min 0.9648
_exptl_absorpt_correction_type multi-scan
_exptl_absorpt_process_details sadabs
_exptl_crystal_colour colourless
_exptl_crystal_density_diffrn 1.317
_exptl_crystal_density_method 'not measured'
_exptl_crystal_description block
_exptl_crystal_F_000 936
_exptl_crystal_size_max 0.38
_exptl_crystal_size_mid 0.34
_exptl_crystal_size_min 0.12
_refine_diff_density_max 0.237
_refine_diff_density_min -0.313
_refine_diff_density_rms 0.061
_refine_ls_abs_structure_details 'Flack H D (1983), Acta Cryst. A39, 876-881'
_refine_ls_abs_structure_Flack 10(10)
_refine_ls_extinction_coef 0.0084(13)
_refine_ls_extinction_expression Fc^*^=kFc[1+0.001xFc^2^\l^3^/sin(2\q)]^-1/4^
_refine_ls_extinction_method SHELXL
_refine_ls_goodness_of_fit_ref 1.091
_refine_ls_hydrogen_treatment constr
_refine_ls_matrix_type full
_refine_ls_number_parameters 300
_refine_ls_number_reflns 2225
_refine_ls_number_restraints 0
_refine_ls_restrained_S_all 1.091
_refine_ls_R_factor_all 0.0930
_refine_ls_R_factor_gt 0.0500
_refine_ls_shift/su_max 0.001
_refine_ls_shift/su_mean 0.000
_refine_ls_structure_factor_coef Fsqd
_refine_ls_weighting_details 'calc w=1/[\s^2^(Fo^2^)+(0.0297P)^2^+3.3910P] where P=(Fo^2^+2Fc^2^)/3'
_refine_ls_weighting_scheme calc
_refine_ls_wR_factor_gt 0.1074
_refine_ls_wR_factor_ref 0.1533
_reflns_number_gt 1544
_reflns_number_total 2225
_reflns_threshold_expression >2sigma(I)
_cod_data_source_file b924575h.txt
_cod_data_source_block zgf51
_cod_depositor_comments
;
The following automatic conversions were performed:
'_symmetry_cell_setting' value 'Orthorhombic' changed to 'orthorhombic'
according to '/home/saulius/struct/CIF-dictionaries/cif_core.dic'
dictionary named 'cif_core.dic' version 2.4.1 from 2010-06-29.

Automatic conversion script
Id: cif_fix_enum 1527 2010-12-29 10:47:43Z saulius 
;
_cod_original_sg_symbol_H-M P2(1)2(1)2(1)
_cod_database_code 7105375

loop_
_symmetry_equiv_pos_as_xyz
'x, y, z'
'-x+1/2, -y, z+1/2'
'-x, y+1/2, -z+1/2'
'x+1/2, -y+1/2, -z'

loop_
_atom_site_label
_atom_site_type_symbol
_atom_site_fract_x
_atom_site_fract_y
_atom_site_fract_z
_atom_site_U_iso_or_equiv
_atom_site_adp_type
_atom_site_occupancy
_atom_site_symmetry_multiplicity
_atom_site_calc_flag
_atom_site_refinement_flags
_atom_site_disorder_assembly
_atom_site_disorder_group
C1 C -0.2243(8) 0.2233(5) 0.2743(3) 0.0597(17) Uani 1 1 d . . .
H1 H -0.1432 0.1817 0.2620 0.072 Uiso 1 1 calc R . .
C2 C -0.3474(7) 0.1784(5) 0.3050(3) 0.0625(17) Uani 1 1 d . . .
H2 H -0.3503 0.1071 0.3132 0.075 Uiso 1 1 calc R . .
C3 C -0.4643(8) 0.2404(6) 0.3231(3) 0.0630(17) Uani 1 1 d . . .
C4 C -0.4664(8) 0.3447(6) 0.3102(4) 0.0708(19) Uani 1 1 d . . .
H4 H -0.5486 0.3853 0.3225 0.085 Uiso 1 1 calc R . .
C5 C -0.3434(7) 0.3883(5) 0.2785(3) 0.0619(17) Uani 1 1 d . . .
H5 H -0.3437 0.4591 0.2685 0.074 Uiso 1 1 calc R . .
C6 C -0.2191(7) 0.3284(4) 0.2614(3) 0.0496(14) Uani 1 1 d . . .
C7 C -0.0881(6) 0.3792(4) 0.2291(3) 0.0452(13) Uani 1 1 d . . .
H7 H -0.1043 0.4546 0.2264 0.054 Uiso 1 1 calc R . .
C8 C 0.0682(7) 0.3561(4) 0.2609(3) 0.0475(14) Uani 1 1 d . . .
H8 H 0.0628 0.2920 0.2878 0.057 Uiso 1 1 calc R . .
C9 C 0.1210(7) 0.4461(4) 0.3058(3) 0.0523(15) Uani 1 1 d . . .
C10 C 0.0323(7) 0.4742(4) 0.3663(3) 0.0517(15) Uani 1 1 d . . .
C11 C -0.0563(8) 0.4035(5) 0.4005(3) 0.0610(17) Uani 1 1 d . . .
H11 H -0.0614 0.3348 0.3858 0.073 Uiso 1 1 calc R . .
C12 C -0.1381(9) 0.4350(6) 0.4571(3) 0.079(2) Uani 1 1 d . . .
H12 H -0.1976 0.3870 0.4801 0.095 Uiso 1 1 calc R . .
C13 C -0.1317(10) 0.5355(7) 0.4792(4) 0.085(2) Uani 1 1 d . . .
H13 H -0.1859 0.5556 0.5173 0.103 Uiso 1 1 calc R . .
C14 C -0.0462(10) 0.6063(6) 0.4456(3) 0.077(2) Uani 1 1 d . . .
H14 H -0.0449 0.6753 0.4599 0.092 Uiso 1 1 calc R . .
C15 C 0.0393(9) 0.5763(5) 0.3900(3) 0.0656(18) Uani 1 1 d . . .
H15 H 0.1014 0.6245 0.3687 0.079 Uiso 1 1 calc R . .
C16 C 0.1721(7) 0.3388(4) 0.1992(3) 0.0511(14) Uani 1 1 d . . .
H16 H 0.2522 0.3912 0.1996 0.061 Uiso 1 1 calc R . .
C17 C 0.2414(8) 0.2315(5) 0.1966(3) 0.0554(15) Uani 1 1 d . . .
C18 C 0.4319(9) 0.1349(5) 0.1385(4) 0.074(2) Uani 1 1 d . . .
H18A H 0.3622 0.0794 0.1273 0.089 Uiso 1 1 calc R . .
H18B H 0.4870 0.1152 0.1789 0.089 Uiso 1 1 calc R . .
C19 C 0.5383(11) 0.1535(7) 0.0809(4) 0.120(4) Uani 1 1 d . . .
H19A H 0.4820 0.1676 0.0404 0.180 Uiso 1 1 calc R . .
H19B H 0.5995 0.0928 0.0742 0.180 Uiso 1 1 calc R . .
H19C H 0.6015 0.2120 0.0912 0.180 Uiso 1 1 calc R . .
C20 C 0.0922(7) 0.4508(4) 0.1043(3) 0.0508(15) Uani 1 1 d . . .
C21 C 0.2318(9) 0.4703(5) 0.0743(3) 0.0653(19) Uani 1 1 d . . .
H21 H 0.3105 0.4232 0.0793 0.078 Uiso 1 1 calc R . .
C22 C 0.2515(9) 0.5588(6) 0.0376(3) 0.073(2) Uani 1 1 d . . .
H22 H 0.3451 0.5722 0.0184 0.088 Uiso 1 1 calc R . .
C23 C 0.1367(10) 0.6287(6) 0.0283(4) 0.075(2) Uani 1 1 d . . .
H23 H 0.1518 0.6883 0.0024 0.090 Uiso 1 1 calc R . .
C24 C -0.0015(9) 0.6097(5) 0.0578(4) 0.075(2) Uani 1 1 d . . .
H24 H -0.0795 0.6574 0.0525 0.090 Uiso 1 1 calc R . .
C25 C -0.0241(8) 0.5206(5) 0.0947(3) 0.0610(17) Uani 1 1 d . . .
H25 H -0.1182 0.5072 0.1134 0.073 Uiso 1 1 calc R . .
N1 N -0.5949(7) 0.1912(6) 0.3571(3) 0.0801(19) Uani 1 1 d . . .
N2 N 0.0772(6) 0.3538(4) 0.1383(2) 0.0523(12) Uani 1 1 d . . .
O1 O -0.5956(7) 0.0974(5) 0.3648(3) 0.111(2) Uani 1 1 d . . .
O2 O -0.6981(7) 0.2505(5) 0.3754(3) 0.104(2) Uani 1 1 d . . .
O3 O -0.0748(5) 0.3362(3) 0.16208(19) 0.0560(11) Uani 1 1 d . . .
O4 O 0.2322(5) 0.4978(3) 0.2901(2) 0.0677(13) Uani 1 1 d . . .
O5 O 0.2083(6) 0.1581(3) 0.2297(2) 0.0736(14) Uani 1 1 d . . .
O6 O 0.3504(5) 0.2320(3) 0.1499(2) 0.0693(13) Uani 1 1 d . . .

loop_
_atom_site_aniso_label
_atom_site_aniso_U_11
_atom_site_aniso_U_22
_atom_site_aniso_U_33
_atom_site_aniso_U_23
_atom_site_aniso_U_13
_atom_site_aniso_U_12
C1 0.061(4) 0.051(3) 0.067(4) -0.002(3) 0.012(4) -0.006(3)
C2 0.063(4) 0.062(4) 0.063(4) 0.010(3) 0.004(4) -0.018(4)
C3 0.053(4) 0.082(5) 0.054(4) 0.002(3) 0.007(3) -0.012(4)
C4 0.051(4) 0.075(5) 0.086(5) -0.008(4) 0.009(4) 0.001(4)
C5 0.050(4) 0.055(4) 0.080(5) 0.000(3) 0.001(3) -0.001(3)
C6 0.048(4) 0.047(3) 0.053(3) -0.005(3) 0.004(3) -0.001(3)
C7 0.042(3) 0.043(3) 0.050(3) 0.000(3) -0.004(3) -0.004(3)
C8 0.058(4) 0.039(3) 0.045(3) -0.002(3) 0.003(3) -0.002(3)
C9 0.060(4) 0.044(3) 0.052(3) 0.001(3) 0.000(3) 0.002(3)
C10 0.060(4) 0.054(3) 0.042(3) 0.000(3) 0.009(3) -0.001(3)
C11 0.069(4) 0.064(4) 0.050(3) -0.002(3) -0.001(4) -0.008(4)
C12 0.089(6) 0.093(5) 0.055(4) 0.004(4) 0.005(4) -0.007(5)
C13 0.094(6) 0.099(6) 0.064(5) -0.006(5) 0.013(4) 0.014(5)
C14 0.105(6) 0.066(4) 0.059(4) -0.014(4) 0.003(4) 0.018(5)
C15 0.083(5) 0.054(4) 0.060(4) -0.002(3) -0.009(4) 0.008(4)
C16 0.059(4) 0.046(3) 0.049(3) 0.001(3) -0.003(3) 0.002(3)
C17 0.064(4) 0.052(3) 0.050(3) -0.007(3) 0.003(3) 0.010(3)
C18 0.086(5) 0.063(4) 0.074(4) -0.003(4) 0.010(4) 0.034(4)
C19 0.132(9) 0.117(7) 0.111(7) 0.007(6) 0.049(6) 0.056(7)
C20 0.062(4) 0.050(3) 0.041(3) 0.001(3) -0.003(3) -0.002(3)
C21 0.076(5) 0.063(4) 0.057(4) 0.006(3) 0.011(4) 0.004(4)
C22 0.075(5) 0.079(5) 0.065(4) 0.012(4) 0.012(4) -0.001(4)
C23 0.090(6) 0.067(4) 0.068(4) 0.022(4) 0.000(4) 0.000(4)
C24 0.080(6) 0.069(4) 0.075(5) 0.017(4) -0.008(4) 0.011(4)
C25 0.058(4) 0.064(4) 0.061(4) 0.010(3) -0.003(3) 0.008(3)
N1 0.053(4) 0.121(6) 0.067(4) 0.007(4) 0.000(3) -0.017(4)
N2 0.055(3) 0.055(3) 0.047(3) -0.002(2) 0.007(2) -0.001(3)
O1 0.081(4) 0.128(5) 0.124(5) 0.057(4) -0.007(4) -0.020(4)
O2 0.070(4) 0.148(5) 0.094(4) -0.020(4) 0.019(3) -0.023(4)
O3 0.060(3) 0.055(2) 0.053(2) -0.001(2) 0.002(2) -0.009(2)
O4 0.064(3) 0.059(2) 0.080(3) -0.012(2) 0.010(3) -0.014(2)
O5 0.105(4) 0.050(2) 0.066(3) 0.010(2) 0.006(3) 0.009(3)
O6 0.074(3) 0.055(3) 0.079(3) 0.001(2) 0.016(3) 0.018(2)

loop_
_atom_type_symbol
_atom_type_description
_atom_type_scat_dispersion_real
_atom_type_scat_dispersion_imag
_atom_type_scat_source
C C 0.0033 0.0000 'International Tables Vol C Tables 4.2.6.8 and 6.1.1.4'
H H 0.0000 0.0000 'International Tables Vol C Tables 4.2.6.8 and 6.1.1.4'
N N 0.0061 0.0000 'International Tables Vol C Tables 4.2.6.8 and 6.1.1.4'
O O 0.0106 0.0000 'International Tables Vol C Tables 4.2.6.8 and 6.1.1.4'

loop_
_geom_angle_atom_site_label_1
_geom_angle_atom_site_label_2
_geom_angle_atom_site_label_3
_geom_angle
_geom_angle_site_symmetry_1
_geom_angle_site_symmetry_3
_geom_angle_publ_flag
C6 C1 C2 121.3(6) . . ?
C3 C2 C1 118.6(6) . . ?
C2 C3 C4 122.6(6) . . ?
C2 C3 N1 118.0(6) . . ?
C4 C3 N1 119.4(7) . . ?
C3 C4 C5 118.2(6) . . ?
C4 C5 C6 121.1(6) . . ?
C1 C6 C5 118.2(6) . . ?
C1 C6 C7 122.7(6) . . ?
C5 C6 C7 119.1(5) . . ?
O3 C7 C6 106.9(4) . . ?
O3 C7 C8 103.0(4) . . ?
C6 C7 C8 116.4(4) . . ?
C9 C8 C16 112.5(5) . . ?
C9 C8 C7 111.3(5) . . ?
C16 C8 C7 104.1(4) . . ?
O4 C9 C10 120.1(5) . . ?
O4 C9 C8 120.5(5) . . ?
C10 C9 C8 119.3(5) . . ?
C11 C10 C15 118.6(6) . . ?
C11 C10 C9 122.8(5) . . ?
C15 C10 C9 118.6(6) . . ?
C10 C11 C12 120.1(6) . . ?
C13 C12 C11 120.6(7) . . ?
C14 C13 C12 120.0(7) . . ?
C13 C14 C15 120.5(7) . . ?
C14 C15 C10 120.1(7) . . ?
N2 C16 C17 108.8(5) . . ?
N2 C16 C8 106.3(5) . . ?
C17 C16 C8 113.8(5) . . ?
O5 C17 O6 124.4(6) . . ?
O5 C17 C16 127.2(6) . . ?
O6 C17 C16 108.4(5) . . ?
O6 C18 C19 107.2(6) . . ?
C25 C20 C21 119.3(6) . . ?
C25 C20 N2 124.3(6) . . ?
C21 C20 N2 116.1(6) . . ?
C22 C21 C20 119.4(7) . . ?
C21 C22 C23 121.5(7) . . ?
C22 C23 C24 119.3(6) . . ?
C25 C24 C23 120.1(7) . . ?
C24 C25 C20 120.3(7) . . ?
O1 N1 O2 124.6(7) . . ?
O1 N1 C3 118.8(8) . . ?
O2 N1 C3 116.6(7) . . ?
C20 N2 O3 112.2(5) . . ?
C20 N2 C16 116.3(5) . . ?
O3 N2 C16 104.3(4) . . ?
C7 O3 N2 108.3(4) . . ?
C17 O6 C18 117.5(5) . . ?

loop_
_geom_bond_atom_site_label_1
_geom_bond_atom_site_label_2
_geom_bond_distance
_geom_bond_site_symmetry_2
_geom_bond_publ_flag
C1 C6 1.373(8) . ?
C1 C2 1.378(8) . ?
C2 C3 1.356(9) . ?
C3 C4 1.363(9) . ?
C3 N1 1.482(8) . ?
C4 C5 1.378(9) . ?
C5 C6 1.388(8) . ?
C6 C7 1.479(8) . ?
C7 O3 1.439(6) . ?
C7 C8 1.553(7) . ?
C8 C9 1.530(8) . ?
C8 C16 1.543(8) . ?
C9 O4 1.229(7) . ?
C9 C10 1.476(8) . ?
C10 C11 1.378(8) . ?
C10 C15 1.394(8) . ?
C11 C12 1.393(9) . ?
C12 C13 1.363(10) . ?
C13 C14 1.358(10) . ?
C14 C15 1.389(9) . ?
C16 N2 1.482(7) . ?
C16 C17 1.510(8) . ?
C17 O5 1.183(7) . ?
C17 O6 1.336(7) . ?
C18 O6 1.458(7) . ?
C18 C19 1.497(10) . ?
C20 C25 1.381(8) . ?
C20 C21 1.398(9) . ?
C20 N2 1.421(7) . ?
C21 C22 1.358(8) . ?
C22 C23 1.372(10) . ?
C23 C24 1.380(10) . ?
C24 C25 1.371(8) . ?
N1 O1 1.214(8) . ?
N1 O2 1.244(8) . ?
N2 O3 1.447(6) . ?
